data_1529241
loop_
_publ_author_name
'Molokeev, Maxim'
'Golovnev, Nikolay'
'Vereshchagin, Sergey'
'Atuchin, Victor'

_publ_section_title
;
 Crystal structure, spectroscopic and thermal properties of the
 1,3-diethyl-2-thiobarbiturate of Rb+, Cs+, Tl+ and NH4+ complexes
;
_journal_issue 0
_journal_name_full Polyhedron
_journal_page_first 113
_journal_paper_doi 10.1016/j.poly.2015.05.048
_journal_volume 98
_journal_year 2015
_chemical_formula_moiety 'C8 H11 N2 O2 Rb S'
_chemical_formula_sum 'C8 H11 N2 O2 Rb S'
_chemical_formula_weight 284.72
_chemical_name_systematic
; 
Catena-(mu~6~-1,3-diethyl-2-thiobarbiturato-O,O,O'O',S,S)-rubidium 
;
_space_group_IT_number 19
_symmetry_cell_setting orthorhombic
_symmetry_space_group_name_Hall 'P 2ac 2ab'
_symmetry_space_group_name_H-M 'P 21 21 21'
_atom_sites_solution_hydrogens geom
_atom_sites_solution_primary direct
_atom_sites_solution_secondary difmap
_audit_creation_method SHELXL-97
_cell_angle_alpha 90.00
_cell_angle_beta 90.00
_cell_angle_gamma 90.00
_cell_formula_units_Z 4
_cell_length_a 4.3730(9)
_cell_length_b 14.789(3)
_cell_length_c 16.923(3)
_cell_measurement_temperature 296(2)
_cell_volume 1094.4(4)
_computing_cell_refinement 'APEX2 (Bruker, 2003-2008)'
_computing_data_collection 'APEX2 (Bruker, 2003-2008)'
_computing_data_reduction 'SAINT (Bruker, 2009)'
_computing_molecular_graphics 'DIAMOND (Brandenburg, 2005)'
_computing_publication_material 'publCIF (Westrip, 2009)'
_computing_structure_refinement 'SHELXL-97 (Sheldrick, 2008)'
_computing_structure_solution 'SHELXS-97 (Sheldrick, 2008)'
_diffrn_ambient_temperature 296(2)
_diffrn_measured_fraction_theta_full 0.999
_diffrn_measured_fraction_theta_max 0.999
_diffrn_measurement_device_type 'SMART APEXII'
_diffrn_measurement_method 'phi and omega scans'
_diffrn_radiation_monochromator graphite
_diffrn_radiation_source 'fine-focus sealed tube'
_diffrn_radiation_type MoK\a
_diffrn_radiation_wavelength 0.71073
_diffrn_reflns_av_R_equivalents 0.0586
_diffrn_reflns_av_sigmaI/netI 0.0638
_diffrn_reflns_limit_h_max 5
_diffrn_reflns_limit_h_min -5
_diffrn_reflns_limit_k_max 17
_diffrn_reflns_limit_k_min -18
_diffrn_reflns_limit_l_max 21
_diffrn_reflns_limit_l_min -21
_diffrn_reflns_number 8922
_diffrn_reflns_theta_full 26.46
_diffrn_reflns_theta_max 26.46
_diffrn_reflns_theta_min 1.83
_exptl_absorpt_coefficient_mu 4.691
_exptl_absorpt_correction_T_max 0.7454
_exptl_absorpt_correction_T_min 0.4150
_exptl_absorpt_correction_type multi-scan
_exptl_absorpt_process_details 'SADABS-2004/1. Bruker AXS Inc., Madison, Wisconsin, USA, 2004'
_exptl_crystal_colour colourless
_exptl_crystal_density_diffrn 1.728
_exptl_crystal_density_method 'not measured'
_exptl_crystal_description needle
_exptl_crystal_F_000 568
_exptl_crystal_size_max 0.4
_exptl_crystal_size_mid 0.07
_exptl_crystal_size_min 0.07
_refine_diff_density_max 0.423
_refine_diff_density_min -0.285
_refine_diff_density_rms 0.075
_refine_ls_abs_structure_details 'Flack H D (1983), Acta Cryst. A39, 876-881'
_refine_ls_abs_structure_Flack 0.022(10)
_refine_ls_extinction_method none
_refine_ls_goodness_of_fit_ref 1.001
_refine_ls_hydrogen_treatment mixed
_refine_ls_matrix_type full
_refine_ls_number_parameters 129
_refine_ls_number_reflns 2265
_refine_ls_number_restraints 0
_refine_ls_restrained_S_all 1.001
_refine_ls_R_factor_all 0.0509
_refine_ls_R_factor_gt 0.0343
_refine_ls_shift/su_max 0.000
_refine_ls_shift/su_mean 0.000
_refine_ls_structure_factor_coef Fsqd
_refine_ls_weighting_details 'calc w=1/[\s^2^(Fo^2^)+(0.0060P)^2^+0.0000P] where P=(Fo^2^+2Fc^2^)/3'
_refine_ls_weighting_scheme calc
_refine_ls_wR_factor_gt 0.0588
_refine_ls_wR_factor_ref 0.0629
_reflns_number_gt 1853
_reflns_number_total 2265
_reflns_threshold_expression >2sigma(I)
_cod_data_source_file RbDETBA.cif
_cod_data_source_block a
_cod_original_cell_volume 1094.5(4)
_cod_original_sg_symbol_Hall
;
P 2ac 2ab
;
_cod_original_sg_symbol_H-M 'P21 21 21'
_cod_database_code 1529241
_cod_database_fobs_code 1529241

loop_
_symmetry_equiv_pos_as_xyz
'x, y, z'
'-x+1/2, -y, z+1/2'
'-x, y+1/2, -z+1/2'
'x+1/2, -y+1/2, -z'

loop_
_atom_site_label
_atom_site_type_symbol
_atom_site_fract_x
_atom_site_fract_y
_atom_site_fract_z
_atom_site_U_iso_or_equiv
_atom_site_adp_type
_atom_site_occupancy
_atom_site_symmetry_multiplicity
_atom_site_calc_flag
_atom_site_refinement_flags
_atom_site_disorder_assembly
_atom_site_disorder_group
Rb Rb -0.07971(10) 0.12397(3) 0.12908(2) 0.03795(12) Uani 1 1 d . . .
S S 0.5752(3) 0.57051(7) 0.22387(6) 0.0425(3) Uani 1 1 d . . .
N1 N 0.7780(8) 0.4926(2) 0.09192(18) 0.0286(8) Uani 1 1 d . . .
N3 N 0.4779(7) 0.4014(2) 0.17280(18) 0.0295(9) Uani 1 1 d . . .
O1 O 0.4061(8) 0.25163(18) 0.14459(16) 0.0455(7) Uani 1 1 d . . .
O2 O 0.9500(8) 0.44093(19) -0.02715(15) 0.0485(8) Uani 1 1 d . . .
C2 C 0.6123(9) 0.4835(3) 0.1601(2) 0.0284(9) Uani 1 1 d . . .
C4 C 0.5193(8) 0.3247(3) 0.1238(2) 0.0323(9) Uani 1 1 d . . .
C5 C 0.6880(10) 0.3391(3) 0.0547(2) 0.0340(10) Uani 1 1 d . . .
H5 H 0.7167 0.2909 0.0201 0.041 Uiso 1 1 calc R . .
C6 C 0.8143(9) 0.4225(3) 0.0355(2) 0.0322(10) Uani 1 1 d . . .
C7 C 0.9331(11) 0.5781(3) 0.0745(2) 0.0418(10) Uani 1 1 d . . .
H7B H 1.1144 0.5657 0.0433 0.050 Uiso 1 1 calc R . .
H7A H 0.9986 0.6056 0.1237 0.050 Uiso 1 1 calc R . .
C8 C 0.7330(13) 0.6444(3) 0.0301(3) 0.0583(14) Uani 1 1 d . . .
H8B H 0.6639 0.6173 -0.0182 0.070 Uiso 1 1 calc R . .
H8A H 0.8485 0.6980 0.0183 0.070 Uiso 1 1 calc R . .
H8C H 0.5597 0.6601 0.0621 0.070 Uiso 1 1 calc R . .
C9 C 0.2771(10) 0.3886(3) 0.2423(2) 0.0415(11) Uani 1 1 d . . .
H9B H 0.1208 0.3444 0.2295 0.050 Uiso 1 1 calc R . .
H9A H 0.1754 0.4452 0.2542 0.050 Uiso 1 1 calc R . .
C10 C 0.4505(14) 0.3569(4) 0.3154(3) 0.0667(15) Uani 1 1 d . . .
H10A H 0.5657 0.3036 0.3027 0.080 Uiso 1 1 calc R . .
H10C H 0.3078 0.3434 0.3568 0.080 Uiso 1 1 calc R . .
H10B H 0.5872 0.4037 0.3325 0.080 Uiso 1 1 calc R . .

loop_
_atom_site_aniso_label
_atom_site_aniso_U_11
_atom_site_aniso_U_22
_atom_site_aniso_U_33
_atom_site_aniso_U_23
_atom_site_aniso_U_13
_atom_site_aniso_U_12
Rb 0.03525(19) 0.0480(2) 0.03055(19) 0.0044(2) -0.0012(2) -0.0027(2)
S 0.0446(6) 0.0477(6) 0.0352(6) -0.0154(5) 0.0009(7) 0.0015(7)
N1 0.0299(18) 0.0320(19) 0.0240(17) -0.0012(15) -0.0002(15) -0.0010(16)
N3 0.031(2) 0.0323(19) 0.0251(17) -0.0020(13) 0.0015(14) 0.0004(14)
O1 0.0523(18) 0.0345(15) 0.0496(19) 0.0015(14) -0.003(2) -0.0060(15)
O2 0.057(2) 0.0598(19) 0.0291(16) -0.0046(14) 0.0131(17) 0.0016(18)
C2 0.024(2) 0.037(2) 0.0247(19) -0.0010(17) -0.0064(19) 0.006(2)
C4 0.032(3) 0.034(2) 0.031(2) 0.003(2) -0.0106(19) 0.0058(17)
C5 0.040(3) 0.035(2) 0.027(2) -0.0094(19) -0.0030(19) 0.006(2)
C6 0.031(2) 0.044(3) 0.022(2) -0.0049(19) 0.0020(18) 0.007(2)
C7 0.035(2) 0.048(3) 0.043(3) -0.005(2) 0.005(3) -0.008(2)
C8 0.063(3) 0.048(3) 0.064(3) 0.012(3) 0.005(3) -0.009(3)
C9 0.041(2) 0.049(3) 0.034(2) -0.001(2) 0.011(2) -0.004(2)
C10 0.068(3) 0.085(4) 0.048(3) 0.020(3) 0.010(3) 0.001(3)

loop_
_atom_type_symbol
_atom_type_description
_atom_type_scat_dispersion_real
_atom_type_scat_dispersion_imag
_atom_type_scat_source
C C 0.0033 0.0016 'International Tables Vol C Tables 4.2.6.8 and 6.1.1.4'
N N 0.0061 0.0033 'International Tables Vol C Tables 4.2.6.8 and 6.1.1.4'
O O 0.0106 0.0060 'International Tables Vol C Tables 4.2.6.8 and 6.1.1.4'
S S 0.1246 0.1234 'International Tables Vol C Tables 4.2.6.8 and 6.1.1.4'
Rb Rb -0.9393 2.9676 'International Tables Vol C Tables 4.2.6.8 and 6.1.1.4'
H H 0.0000 0.0000 'International Tables Vol C Tables 4.2.6.8 and 6.1.1.4'

loop_
_geom_angle_atom_site_label_1
_geom_angle_atom_site_label_2
_geom_angle_atom_site_label_3
_geom_angle
_geom_angle_site_symmetry_1
_geom_angle_site_symmetry_3
O2 Rb O1 144.62(8) 4_355 .
O2 Rb O1 73.69(9) 4_355 1_455
O1 Rb O1 97.81(8) . 1_455
O2 Rb O2 95.73(8) 4_355 4_455
O1 Rb O2 72.20(9) . 4_455
O1 Rb O2 146.41(7) 1_455 4_455
O2 Rb C6 78.38(9) 4_355 4_455
O1 Rb C6 80.17(9) . 4_455
O1 Rb C6 126.75(9) 1_455 4_455
O2 Rb C6 21.82(8) 4_455 4_455
O2 Rb C5 75.32(9) 4_355 4_455
O1 Rb C5 73.67(9) . 4_455
O1 Rb C5 104.09(9) 1_455 4_455
O2 Rb C5 42.54(9) 4_455 4_455
C6 Rb C5 23.90(9) 4_455 4_455
O2 Rb S 84.53(7) 4_355 3_545
O1 Rb S 124.19(6) . 3_545
O1 Rb S 66.22(6) 1_455 3_545
O2 Rb S 145.92(6) 4_455 3_545
C6 Rb S 153.04(7) 4_455 3_545
C5 Rb S 159.57(7) 4_455 3_545
O2 Rb S 145.92(6) 4_355 3_645
O1 Rb S 66.77(6) . 3_645
O1 Rb S 125.15(6) 1_455 3_645
O2 Rb S 81.28(6) 4_455 3_645
C6 Rb S 103.07(8) 4_455 3_645
C5 Rb S 119.04(8) 4_455 3_645
S Rb S 79.88(3) 3_545 3_645
O2 Rb C4 84.68(9) 4_355 1_455
O1 Rb C4 79.14(9) . 1_455
O1 Rb C4 20.47(8) 1_455 1_455
O2 Rb C4 130.08(8) 4_455 1_455
C6 Rb C4 114.65(10) 4_455 1_455
C5 Rb C4 90.76(10) 4_455 1_455
S Rb C4 83.96(7) 3_545 1_455
S Rb C4 123.10(7) 3_645 1_455
O2 Rb C5 83.18(9) 4_355 1_455
O1 Rb C5 69.80(9) . 1_455
O1 Rb C5 40.84(9) 1_455 1_455
O2 Rb C5 107.32(9) 4_455 1_455
C6 Rb C5 92.06(9) 4_455 1_455
C5 Rb C5 68.19(9) 4_455 1_455
S Rb C5 106.54(7) 3_545 1_455
S Rb C5 130.30(7) 3_645 1_455
C4 Rb C5 22.93(9) 1_455 1_455
O2 Rb Rb 43.83(6) 4_355 1_455
O1 Rb Rb 138.10(6) . 1_455
O1 Rb Rb 40.29(6) 1_455 1_455
O2 Rb Rb 139.56(6) 4_455 1_455
C6 Rb Rb 120.98(7) 4_455 1_455
C5 Rb Rb 110.34(7) 4_455 1_455
S Rb Rb 50.32(2) 3_545 1_455
S Rb Rb 130.20(2) 3_645 1_455
C4 Rb Rb 59.43(6) 1_455 1_455
C5 Rb Rb 73.46(7) 1_455 1_455
O2 Rb Rb 136.17(6) 4_355 1_655
O1 Rb Rb 41.90(6) . 1_655
O1 Rb Rb 139.71(6) 1_455 1_655
O2 Rb Rb 40.44(6) 4_455 1_655
C6 Rb Rb 59.02(7) 4_455 1_655
C5 Rb Rb 69.66(7) 4_455 1_655
S Rb Rb 129.69(2) 3_545 1_655
S Rb Rb 49.80(2) 3_645 1_655
C4 Rb Rb 120.56(6) 1_455 1_655
C5 Rb Rb 106.54(7) 1_455 1_655
Rb Rb Rb 180.0 1_455 1_655
C2 S Rb 135.10(15) . 3
C2 S Rb 125.45(14) . 3_655
Rb S Rb 79.88(3) 3 3_655
C2 N1 C6 123.7(3) . .
C2 N1 C7 120.0(3) . .
C6 N1 C7 116.3(3) . .
C2 N3 C4 124.4(3) . .
C2 N3 C9 119.6(3) . .
C4 N3 C9 116.0(3) . .
C4 O1 Rb 148.0(3) . .
C4 O1 Rb 103.2(2) . 1_655
Rb O1 Rb 97.81(8) . 1_655
C6 O2 Rb 141.8(3) . 4_655
C6 O2 Rb 92.9(3) . 4
Rb O2 Rb 95.73(8) 4_655 4
N3 C2 N1 116.6(3) . .
N3 C2 S 122.4(3) . .
N1 C2 S 121.0(3) . .
O1 C4 C5 125.5(4) . .
O1 C4 N3 118.8(4) . .
C5 C4 N3 115.7(3) . .
O1 C4 Rb 56.3(2) . 1_655
C5 C4 Rb 83.4(2) . 1_655
N3 C4 Rb 137.7(2) . 1_655
C6 C5 C4 122.6(4) . .
C6 C5 Rb 77.2(2) . 4
C4 C5 Rb 127.9(3) . 4
C6 C5 Rb 139.5(3) . 1_655
C4 C5 Rb 73.7(2) . 1_655
Rb C5 Rb 124.71(11) 4 1_655
C6 C5 H5 118.7 . .
C4 C5 H5 118.7 . .
Rb C5 H5 65.8 4 .
Rb C5 H5 60.0 1_655 .
O2 C6 C5 125.6(4) . .
O2 C6 N1 117.8(4) . .
C5 C6 N1 116.6(3) . .
O2 C6 Rb 65.2(2) . 4
C5 C6 Rb 78.9(2) . 4
N1 C6 Rb 130.8(3) . 4
N1 C7 C8 113.1(4) . .
N1 C7 H7B 109.0 . .
C8 C7 H7B 109.0 . .
N1 C7 H7A 109.0 . .
C8 C7 H7A 109.0 . .
H7B C7 H7A 107.8 . .
C7 C8 H8B 109.5 . .
C7 C8 H8A 109.5 . .
H8B C8 H8A 109.5 . .
C7 C8 H8C 109.5 . .
H8B C8 H8C 109.5 . .
H8A C8 H8C 109.5 . .
N3 C9 C10 112.9(4) . .
N3 C9 H9B 109.0 . .
C10 C9 H9B 109.0 . .
N3 C9 H9A 109.0 . .
C10 C9 H9A 109.0 . .
H9B C9 H9A 107.8 . .
C9 C10 H10A 109.5 . .
C9 C10 H10C 109.5 . .
H10A C10 H10C 109.5 . .
C9 C10 H10B 109.5 . .
H10A C10 H10B 109.5 . .
H10C C10 H10B 109.5 . .

loop_
_geom_bond_atom_site_label_1
_geom_bond_atom_site_label_2
_geom_bond_distance
_geom_bond_site_symmetry_2
Rb O2 2.851(3) 4_355
Rb O1 2.854(3) .
Rb O1 2.948(3) 1_455
Rb O2 3.043(3) 4_455
Rb C6 3.347(4) 4_455
Rb C5 3.367(4) 4_455
Rb S 3.3929(13) 3_545
Rb S 3.4185(13) 3_645
Rb C4 3.448(4) 1_455
Rb C5 3.569(4) 1_455
Rb Rb 4.3730(9) 1_455
Rb Rb 4.3730(9) 1_655
S C2 1.687(4) .
S Rb 3.3929(13) 3
S Rb 3.4185(13) 3_655
N1 C2 1.369(5) .
N1 C6 1.418(5) .
N1 C7 1.465(5) .
N3 C2 1.366(5) .
N3 C4 1.417(5) .
N3 C9 1.481(5) .
O1 C4 1.239(4) .
O1 Rb 2.948(3) 1_655
O2 C6 1.246(5) .
O2 Rb 2.851(3) 4_655
O2 Rb 3.043(3) 4
C4 C5 1.400(5) .
C4 Rb 3.448(4) 1_655
C5 C6 1.390(5) .
C5 Rb 3.367(4) 4
C5 Rb 3.569(4) 1_655
C5 H5 0.9300 .
C6 Rb 3.347(4) 4
C7 C8 1.514(6) .
C7 H7B 0.9700 .
C7 H7A 0.9700 .
C8 H8B 0.9600 .
C8 H8A 0.9600 .
C8 H8C 0.9600 .
C9 C10 1.523(6) .
C9 H9B 0.9700 .
C9 H9A 0.9700 .
C10 H10A 0.9600 .
C10 H10C 0.9600 .
C10 H10B 0.9600 .

loop_
_geom_torsion_atom_site_label_1
_geom_torsion_atom_site_label_2
_geom_torsion_atom_site_label_3
_geom_torsion_atom_site_label_4
_geom_torsion
_geom_torsion_site_symmetry_1
_geom_torsion_site_symmetry_2
_geom_torsion_site_symmetry_3
_geom_torsion_site_symmetry_4
O2 Rb O1 C4 23.6(6) 4_355 . . .
O1 Rb O1 C4 -49.1(5) 1_455 . . .
O2 Rb O1 C4 97.9(5) 4_455 . . .
C6 Rb O1 C4 77.0(5) 4_455 . . .
C5 Rb O1 C4 53.3(5) 4_455 . . .
S Rb O1 C4 -115.6(5) 3_545 . . .
S Rb O1 C4 -174.1(5) 3_645 . . .
C4 Rb O1 C4 -40.7(5) 1_455 . . .
C5 Rb O1 C4 -18.9(5) 1_455 . . .
Rb Rb O1 C4 -49.1(5) 1_455 . . .
Rb Rb O1 C4 130.9(5) 1_655 . . .
O2 Rb O1 Rb -107.23(15) 4_355 . . 1_655
O1 Rb O1 Rb 180.0 1_455 . . 1_655
O2 Rb O1 Rb -32.96(7) 4_455 . . 1_655
C6 Rb O1 Rb -53.90(10) 4_455 . . 1_655
C5 Rb O1 Rb -77.53(10) 4_455 . . 1_655
S Rb O1 Rb 113.50(7) 3_545 . . 1_655
S Rb O1 Rb 55.01(6) 3_645 . . 1_655
C4 Rb O1 Rb -171.56(10) 1_455 . . 1_655
C5 Rb O1 Rb -149.79(11) 1_455 . . 1_655
Rb Rb O1 Rb 180.0 1_455 . . 1_655
C4 N3 C2 N1 5.2(5) . . . .
C9 N3 C2 N1 -175.7(3) . . . .
C4 N3 C2 S -175.5(3) . . . .
C9 N3 C2 S 3.7(5) . . . .
C6 N1 C2 N3 0.2(5) . . . .
C7 N1 C2 N3 -179.1(4) . . . .
C6 N1 C2 S -179.1(3) . . . .
C7 N1 C2 S 1.6(5) . . . .
Rb S C2 N3 -19.3(4) 3 . . .
Rb S C2 N3 94.8(3) 3_655 . . .
Rb S C2 N1 159.9(2) 3 . . .
Rb S C2 N1 -85.9(3) 3_655 . . .
Rb O1 C4 C5 -79.8(6) . . . .
Rb O1 C4 C5 49.8(4) 1_655 . . .
Rb O1 C4 N3 100.0(5) . . . .
Rb O1 C4 N3 -130.4(3) 1_655 . . .
Rb O1 C4 Rb -129.7(5) . . . 1_655
C2 N3 C4 O1 174.2(4) . . . .
C9 N3 C4 O1 -5.0(5) . . . .
C2 N3 C4 C5 -6.0(5) . . . .
C9 N3 C4 C5 174.8(3) . . . .
C2 N3 C4 Rb 103.8(4) . . . 1_655
C9 N3 C4 Rb -75.4(4) . . . 1_655
O1 C4 C5 C6 -178.7(4) . . . .
N3 C4 C5 C6 1.5(6) . . . .
Rb C4 C5 C6 -138.9(4) 1_655 . . .
O1 C4 C5 Rb 81.8(5) . . . 4
N3 C4 C5 Rb -98.0(4) . . . 4
Rb C4 C5 Rb 121.6(2) 1_655 . . 4
O1 C4 C5 Rb -39.8(4) . . . 1_655
N3 C4 C5 Rb 140.4(3) . . . 1_655
Rb O2 C6 C5 -49.3(7) 4_655 . . .
Rb O2 C6 C5 53.8(4) 4 . . .
Rb O2 C6 N1 132.2(4) 4_655 . . .
Rb O2 C6 N1 -124.7(3) 4 . . .
Rb O2 C6 Rb -103.1(4) 4_655 . . 4
C4 C5 C6 O2 -175.3(4) . . . .
Rb C5 C6 O2 -48.3(4) 4 . . .
Rb C5 C6 O2 81.0(6) 1_655 . . .
C4 C5 C6 N1 3.2(6) . . . .
Rb C5 C6 N1 130.2(3) 4 . . .
Rb C5 C6 N1 -100.5(4) 1_655 . . .
C4 C5 C6 Rb -127.0(4) . . . 4
Rb C5 C6 Rb 129.3(4) 1_655 . . 4
C2 N1 C6 O2 174.4(4) . . . .
C7 N1 C6 O2 -6.3(5) . . . .
C2 N1 C6 C5 -4.2(5) . . . .
C7 N1 C6 C5 175.1(4) . . . .
C2 N1 C6 Rb 94.2(4) . . . 4
C7 N1 C6 Rb -86.5(4) . . . 4
C2 N1 C7 C8 -88.5(4) . . . .
C6 N1 C7 C8 92.2(4) . . . .
C2 N3 C9 C10 -89.6(5) . . . .
C4 N3 C9 C10 89.6(4) . . . .
